data_2023365
loop_
_publ_author_name
'Gurbanov, Atash V.'
'Guseinov, Firudin I.'
'Samigullina, Aida I.'
'H\"okelek, Tuncer'
'Hasanov, Khudayar I.'
'Javadzade, Tahir A.'
'Belay, Alebel N.'

_publ_section_title
;
 Synthesis and crystal structure analysis of
 1-ethyl-1,3-dihydro-2H-benzo[d]imidazole-2-thione
;
_journal_coeditor_code PK2714
_journal_issue 2
_journal_name_full 'Acta Crystallographica Section E Crystallographic Communications'
_journal_paper_doi 10.1107/S2056989025000519
_journal_volume 81
_journal_year 2025
_chemical_absolute_configuration unknown
_chemical_formula_iupac 'C9 H10 N2 S'
_chemical_formula_moiety 'C9 H10 N2 S'
_chemical_formula_sum 'C9 H10 N2 S'
_chemical_formula_weight 178.25
_chemical_name_systematic
;
1-Ethyl-1,3-dihydro-2<i>H</i>-benzo[<i>d</i>]imidazole-2-thione
;
_space_group_crystal_system orthorhombic
_space_group_IT_number 19
_space_group_name_Hall 'P 2ac 2ab'
_space_group_name_H-M_alt 'P 21 21 21'
_atom_sites_solution_hydrogens mixed
_atom_sites_solution_primary dual
_atom_sites_solution_secondary difmap
_audit_creation_method
;
Olex2 1.3
(compiled 2019.09.11 svn.r3662 for OlexSys, GUI svn.r5938)
;
_cell_angle_alpha 90
_cell_angle_beta 90
_cell_angle_gamma 90
_cell_formula_units_Z 8
_cell_length_a 7.4512(5)
_cell_length_b 14.77990(12)
_cell_length_c 15.89120(11)
_cell_measurement_reflns_used 18990
_cell_measurement_temperature 99.9(4)
_cell_measurement_theta_max 79.0060
_cell_measurement_theta_min 4.0570
_cell_volume 1750.07(12)
_computing_cell_refinement
;
<i>CrysAlisPRO</i> (Rigaku OD, 2023)
;
_computing_data_collection
;
<i>CrysAlisPRO</i> (Rigaku OD, 2023)
;
_computing_data_reduction
;
<i>CrysAlisPRO</i> (Rigaku OD, 2023)
;
_computing_molecular_graphics
;
<i>OLEX2</i> (Dolomanov <i>et al.</i>, 2009)
;
_computing_publication_material
;
<i>OLEX2</i> (Dolomanov <i>et al.</i>, 2009)
;
_computing_structure_refinement
;
<i>SHELXL2018</i> (Sheldrick, 2015b)
;
_computing_structure_solution
;
<i>SHELXT2014</i> (Sheldrick, 2015a)
;
_diffrn_ambient_temperature 99.9(4)
_diffrn_detector 'Hybrid Pixel Array Detector'
_diffrn_detector_area_resol_mean 10.0000
_diffrn_measured_fraction_theta_full 1.000
_diffrn_measured_fraction_theta_max 0.999
_diffrn_measurement_device 'four-circle diffractometer'
_diffrn_measurement_device_type 'Rigaku XtaLAB Synergy Dualflex diffractometer with a HyPix detector'
_diffrn_measurement_method '\w scans'
_diffrn_radiation_monochromator mirror
_diffrn_radiation_probe x-ray
_diffrn_radiation_type 'Cu K\a'
_diffrn_radiation_wavelength 1.54184
_diffrn_reflns_av_R_equivalents 0.0348
_diffrn_reflns_av_unetI/netI 0.0205
_diffrn_reflns_limit_h_max 9
_diffrn_reflns_limit_h_min -9
_diffrn_reflns_limit_k_max 18
_diffrn_reflns_limit_k_min -18
_diffrn_reflns_limit_l_max 20
_diffrn_reflns_limit_l_min -15
_diffrn_reflns_number 23801
_diffrn_reflns_theta_full 67.684
_diffrn_reflns_theta_max 79.527
_diffrn_reflns_theta_min 4.085
_diffrn_source 'micro-focus sealed X-ray tube'
_exptl_absorpt_coefficient_mu 2.803
_exptl_absorpt_correction_T_max 1.000
_exptl_absorpt_correction_T_min 0.405
_exptl_absorpt_correction_type gaussian
_exptl_absorpt_process_details
;
(<i>CrysAlis PRO</i>; Rigaku OD, 2023)
;
_exptl_crystal_colour colorless
_exptl_crystal_density_diffrn 1.353
_exptl_crystal_density_method 'not measured'
_exptl_crystal_description block
_exptl_crystal_F_000 752
_exptl_crystal_size_max 0.41
_exptl_crystal_size_mid 0.24
_exptl_crystal_size_min 0.17
_refine_diff_density_max 0.247
_refine_diff_density_min -0.210
_refine_ls_abs_structure_details
;
 Refined as an inversion twin.
;
_refine_ls_abs_structure_Flack 0.454(16)
_refine_ls_extinction_coef 0.0010(2)
_refine_ls_extinction_expression Fc^*^=kFc[1+0.001xFc^2^\l^3^/sin(2\q)]^-1/4^
_refine_ls_extinction_method
;
SHELXL2018 (Sheldrick 2015b)
;
_refine_ls_goodness_of_fit_ref 1.063
_refine_ls_hydrogen_treatment mixed
_refine_ls_matrix_type full
_refine_ls_number_parameters 229
_refine_ls_number_reflns 3799
_refine_ls_number_restraints 0
_refine_ls_restrained_S_all 1.063
_refine_ls_R_factor_all 0.0258
_refine_ls_R_factor_gt 0.0257
_refine_ls_shift/su_max 0.001
_refine_ls_shift/su_mean 0.000
_refine_ls_structure_factor_coef Fsqd
_refine_ls_weighting_details 'w=1/[\s^2^(Fo^2^)+(0.0359P)^2^+0.5853P] where P=(Fo^2^+2Fc^2^)/3'
_refine_ls_weighting_scheme calc
_refine_ls_wR_factor_gt 0.0689
_refine_ls_wR_factor_ref 0.0690
_reflns_number_gt 3779
_reflns_number_total 3799
_reflns_threshold_expression 'I > 2\s(I)'
_cod_data_source_file pk2714.cif
_cod_data_source_block I
_cod_original_cell_volume 1750.06(12)
_cod_database_code 2023365
_shelx_space_group_comment
;
The symmetry employed for this shelxl refinement is uniquely defined
by the following loop, which should always be used as a source of
symmetry information in preference to the above space-group names.
They are only intended as comments.
;
_shelx_estimated_absorpt_t_min 0.393
_shelx_estimated_absorpt_t_max 0.647

loop_
_space_group_symop_operation_xyz
'x, y, z'
'-x+1/2, -y, z+1/2'
'-x, y+1/2, -z+1/2'
'x+1/2, -y+1/2, -z'

loop_
_atom_site_type_symbol
_atom_site_label
_atom_site_fract_x
_atom_site_fract_y
_atom_site_fract_z
_atom_site_U_iso_or_equiv
_atom_site_adp_type
_atom_site_calc_flag
_atom_site_occupancy
_atom_site_disorder_assembly
_atom_site_disorder_group
S S2A -0.22204(7) 0.21363(3) 0.89250(3) 0.02146(13) Uani d 1 . .
N N1A -0.0479(2) 0.19722(11) 0.74247(10) 0.0187(3) Uani d 1 . .
N N3A 0.1123(2) 0.15428(11) 0.85066(10) 0.0173(3) Uani d 1 . .
C C2A -0.0506(3) 0.18841(13) 0.82739(12) 0.0182(4) Uani d 1 . .
C C4A 0.2181(3) 0.14132(12) 0.77941(12) 0.0177(4) Uani d 1 . .
C C5A 0.3909(3) 0.10730(14) 0.76978(14) 0.0218(4) Uani d 1 . .
H H5A 0.459639 0.087262 0.816552 0.026 Uiso calc 1 . .
C C6A 0.4579(3) 0.10412(14) 0.68818(15) 0.0250(4) Uani d 1 . .
H H6A 0.575684 0.081670 0.678910 0.030 Uiso calc 1 . .
C C7A 0.3556(3) 0.13326(14) 0.61921(14) 0.0234(4) Uani d 1 . .
H H7A 0.405983 0.130237 0.564370 0.028 Uiso calc 1 . .
C C8A 0.1826(3) 0.16641(14) 0.62913(13) 0.0218(4) Uani d 1 . .
H H8A 0.112969 0.185807 0.582421 0.026 Uiso calc 1 . .
C C9A 0.1164(3) 0.16980(13) 0.71074(13) 0.0180(4) Uani d 1 . .
C C10A 0.1735(3) 0.14556(14) 0.93791(13) 0.0212(4) Uani d 1 . .
H H10A 0.117518 0.193980 0.972037 0.025 Uiso calc 1 . .
H H10B 0.305098 0.154553 0.939713 0.025 Uiso calc 1 . .
C C11A 0.1290(3) 0.05472(14) 0.97697(14) 0.0247(4) Uani d 1 . .
H H11A 0.182860 0.006293 0.943261 0.037 Uiso calc 1 . .
H H11B -0.001560 0.046798 0.978545 0.037 Uiso calc 1 . .
H H11C 0.176860 0.052327 1.034369 0.037 Uiso calc 1 . .
S S2B 0.71248(7) 0.32708(3) 0.61994(3) 0.02249(13) Uani d 1 . .
N N1B 0.5206(2) 0.33699(12) 0.76571(11) 0.0201(3) Uani d 1 . .
N N3B 0.3941(2) 0.40686(11) 0.65996(11) 0.0188(3) Uani d 1 . .
C C2B 0.5411(3) 0.35762(13) 0.68320(13) 0.0189(4) Uani d 1 . .
C C4B 0.2768(3) 0.41420(13) 0.72778(12) 0.0189(4) Uani d 1 . .
C C5B 0.1079(3) 0.45342(14) 0.73544(14) 0.0229(4) Uani d 1 . .
H H5B 0.051416 0.482733 0.689295 0.028 Uiso calc 1 . .
C C6B 0.0258(3) 0.44772(14) 0.81367(15) 0.0259(4) Uani d 1 . .
H H6B -0.089939 0.473475 0.821187 0.031 Uiso calc 1 . .
C C7B 0.1094(3) 0.40496(14) 0.88166(14) 0.0247(4) Uani d 1 . .
H H7B 0.049496 0.402837 0.934396 0.030 Uiso calc 1 . .
C C8B 0.2777(3) 0.36553(13) 0.87409(13) 0.0218(4) Uani d 1 . .
H H8B 0.334784 0.336867 0.920438 0.026 Uiso calc 1 . .
C C9B 0.3587(3) 0.37001(13) 0.79548(13) 0.0191(4) Uani d 1 . .
C C10B 0.3654(3) 0.44431(14) 0.57602(13) 0.0205(4) Uani d 1 . .
H H10C 0.483111 0.454711 0.548751 0.025 Uiso calc 1 . .
H H10D 0.304031 0.503466 0.581024 0.025 Uiso calc 1 . .
C C11B 0.2538(3) 0.38201(15) 0.52124(13) 0.0262(5) Uani d 1 . .
H H11D 0.238632 0.409231 0.465462 0.039 Uiso calc 1 . .
H H11E 0.135862 0.372960 0.547203 0.039 Uiso calc 1 . .
H H11F 0.314744 0.323560 0.515652 0.039 Uiso calc 1 . .
H H1B 0.596(4) 0.308(2) 0.7946(19) 0.034(8) Uiso d 1 . .
H H1A -0.130(4) 0.225(2) 0.7125(19) 0.032(7) Uiso d 1 . .

loop_
_atom_site_aniso_label
_atom_site_aniso_U_11
_atom_site_aniso_U_22
_atom_site_aniso_U_33
_atom_site_aniso_U_12
_atom_site_aniso_U_13
_atom_site_aniso_U_23
S2A 0.0218(2) 0.0243(2) 0.0183(2) 0.00626(19) 0.00212(18) 0.00069(17)
N1A 0.0183(8) 0.0205(8) 0.0173(8) 0.0042(7) -0.0001(6) 0.0007(6)
N3A 0.0185(8) 0.0153(7) 0.0181(8) 0.0005(6) -0.0010(6) -0.0004(6)
C2A 0.0201(9) 0.0145(8) 0.0198(9) 0.0009(7) -0.0014(8) -0.0011(7)
C4A 0.0185(9) 0.0128(8) 0.0217(9) -0.0010(7) -0.0005(8) -0.0008(7)
C5A 0.0184(9) 0.0187(9) 0.0282(10) 0.0007(8) -0.0021(8) 0.0015(8)
C6A 0.0193(9) 0.0202(10) 0.0354(12) 0.0022(8) 0.0051(9) -0.0005(8)
C7A 0.0254(10) 0.0195(9) 0.0253(10) -0.0012(8) 0.0066(9) -0.0002(8)
C8A 0.0239(10) 0.0193(9) 0.0222(9) 0.0004(8) 0.0014(8) 0.0012(7)
C9A 0.0179(9) 0.0143(8) 0.0219(9) 0.0005(7) 0.0003(7) -0.0012(7)
C10A 0.0232(10) 0.0211(9) 0.0193(9) -0.0003(8) -0.0058(8) -0.0004(7)
C11A 0.0275(11) 0.0226(10) 0.0241(10) 0.0020(9) -0.0021(9) 0.0022(8)
S2B 0.0200(2) 0.0253(2) 0.0222(2) 0.00355(19) 0.00136(18) 0.00493(18)
N1B 0.0196(8) 0.0205(8) 0.0203(8) 0.0035(7) -0.0015(7) 0.0033(6)
N3B 0.0190(7) 0.0164(7) 0.0210(8) 0.0012(6) -0.0031(7) 0.0015(6)
C2B 0.0185(9) 0.0152(8) 0.0229(9) 0.0000(7) -0.0046(8) 0.0017(7)
C4B 0.0202(9) 0.0144(8) 0.0221(9) -0.0014(8) -0.0016(8) 0.0007(7)
C5B 0.0220(10) 0.0174(9) 0.0294(11) 0.0027(8) -0.0034(9) 0.0010(8)
C6B 0.0235(10) 0.0192(9) 0.0351(12) 0.0030(8) 0.0034(9) -0.0019(8)
C7B 0.0288(10) 0.0191(9) 0.0263(10) -0.0014(8) 0.0046(9) -0.0025(8)
C8B 0.0261(10) 0.0174(9) 0.0219(9) -0.0017(8) -0.0006(8) 0.0009(7)
C9B 0.0197(9) 0.0144(8) 0.0231(9) -0.0008(7) -0.0017(8) -0.0003(7)
C10B 0.0220(9) 0.0188(9) 0.0206(9) -0.0005(8) -0.0037(8) 0.0044(7)
C11B 0.0286(11) 0.0259(10) 0.0241(10) -0.0033(9) -0.0066(9) 0.0001(8)

loop_
_atom_type_symbol
_atom_type_description
_atom_type_scat_dispersion_real
_atom_type_scat_dispersion_imag
_atom_type_scat_source
C C 0.0181 0.0091 'International Tables Vol C Tables 4.2.6.8 and 6.1.1.4'
H H 0.0000 0.0000 'International Tables Vol C Tables 4.2.6.8 and 6.1.1.4'
N N 0.0311 0.0180 'International Tables Vol C Tables 4.2.6.8 and 6.1.1.4'
S S 0.3331 0.5567 'International Tables Vol C Tables 4.2.6.8 and 6.1.1.4'

loop_
_exptl_crystal_face_index_h
_exptl_crystal_face_index_k
_exptl_crystal_face_index_l
_exptl_crystal_face_perp_dist
1 1 0 0.1103
-1 -1 0 0.1140
-1 1 0 0.1006
1 -1 0 0.1103
0 0 1 0.2486
0 0 -1 0.1614
0 1 0 0.0812
0 -1 0 0.0896

loop_
_geom_angle_atom_site_label_1
_geom_angle_atom_site_label_2
_geom_angle_atom_site_label_3
_geom_angle_site_symmetry_1
_geom_angle_site_symmetry_3
_geom_angle
_geom_angle_publ_flag
C2A N1A C9A . . 110.32(17) ?
C2A N1A H1A . . 125.1(19) ?
C9A N1A H1A . . 123.7(19) ?
C2A N3A C4A . . 109.50(16) ?
C2A N3A C10A . . 124.42(16) ?
C4A N3A C10A . . 125.52(17) ?
N1A C2A S2A . . 126.93(16) ?
N1A C2A N3A . . 106.97(17) ?
N3A C2A S2A . . 126.10(15) ?
N3A C4A C9A . . 106.69(17) ?
C5A C4A N3A . . 131.55(19) ?
C5A C4A C9A . . 121.76(19) ?
C4A C5A H5A . . 121.7 ?
C6A C5A C4A . . 116.6(2) ?
C6A C5A H5A . . 121.7 ?
C5A C6A H6A . . 119.2 ?
C5A C6A C7A . . 121.6(2) ?
C7A C6A H6A . . 119.2 ?
C6A C7A H7A . . 119.2 ?
C8A C7A C6A . . 121.6(2) ?
C8A C7A H7A . . 119.2 ?
C7A C8A H8A . . 121.7 ?
C7A C8A C9A . . 116.66(19) ?
C9A C8A H8A . . 121.7 ?
N1A C9A C4A . . 106.50(17) ?
N1A C9A C8A . . 131.66(19) ?
C8A C9A C4A . . 121.84(18) ?
N3A C10A H10A . . 108.9 ?
N3A C10A H10B . . 108.9 ?
N3A C10A C11A . . 113.41(17) ?
H10A C10A H10B . . 107.7 ?
C11A C10A H10A . . 108.9 ?
C11A C10A H10B . . 108.9 ?
C10A C11A H11A . . 109.5 ?
C10A C11A H11B . . 109.5 ?
C10A C11A H11C . . 109.5 ?
H11A C11A H11B . . 109.5 ?
H11A C11A H11C . . 109.5 ?
H11B C11A H11C . . 109.5 ?
C2B N1B C9B . . 110.45(17) ?
C2B N1B H1B . . 125(2) ?
C9B N1B H1B . . 125(2) ?
C2B N3B C4B . . 109.61(16) ?
C2B N3B C10B . . 124.51(18) ?
C4B N3B C10B . . 125.87(17) ?
N1B C2B S2B . . 127.00(15) ?
N1B C2B N3B . . 106.95(18) ?
N3B C2B S2B . . 126.05(16) ?
N3B C4B C9B . . 106.57(17) ?
C5B C4B N3B . . 131.94(19) ?
C5B C4B C9B . . 121.5(2) ?
C4B C5B H5B . . 121.6 ?
C6B C5B C4B . . 116.9(2) ?
C6B C5B H5B . . 121.6 ?
C5B C6B H6B . . 119.2 ?
C5B C6B C7B . . 121.5(2) ?
C7B C6B H6B . . 119.2 ?
C6B C7B H7B . . 119.2 ?
C8B C7B C6B . . 121.7(2) ?
C8B C7B H7B . . 119.2 ?
C7B C8B H8B . . 121.6 ?
C7B C8B C9B . . 116.77(19) ?
C9B C8B H8B . . 121.6 ?
N1B C9B C4B . . 106.37(18) ?
N1B C9B C8B . . 131.99(19) ?
C8B C9B C4B . . 121.64(19) ?
N3B C10B H10C . . 109.2 ?
N3B C10B H10D . . 109.2 ?
N3B C10B C11B . . 112.01(17) ?
H10C C10B H10D . . 107.9 ?
C11B C10B H10C . . 109.2 ?
C11B C10B H10D . . 109.2 ?
C10B C11B H11D . . 109.5 ?
C10B C11B H11E . . 109.5 ?
C10B C11B H11F . . 109.5 ?
H11D C11B H11E . . 109.5 ?
H11D C11B H11F . . 109.5 ?
H11E C11B H11F . . 109.5 ?

loop_
_geom_bond_atom_site_label_1
_geom_bond_atom_site_label_2
_geom_bond_site_symmetry_2
_geom_bond_distance
_geom_bond_publ_flag
S2A C2A . 1.686(2) ?
N1A C2A . 1.356(3) ?
N1A C9A . 1.385(3) ?
N1A H1A . 0.88(3) ?
N3A C2A . 1.365(3) ?
N3A C4A . 1.393(3) ?
N3A C10A . 1.465(2) ?
C4A C5A . 1.391(3) ?
C4A C9A . 1.394(3) ?
C5A H5A . 0.9500 ?
C5A C6A . 1.390(3) ?
C6A H6A . 0.9500 ?
C6A C7A . 1.403(3) ?
C7A H7A . 0.9500 ?
C7A C8A . 1.388(3) ?
C8A H8A . 0.9500 ?
C8A C9A . 1.388(3) ?
C10A H10A . 0.9900 ?
C10A H10B . 0.9900 ?
C10A C11A . 1.516(3) ?
C11A H11A . 0.9800 ?
C11A H11B . 0.9800 ?
C11A H11C . 0.9800 ?
S2B C2B . 1.687(2) ?
N1B C2B . 1.355(3) ?
N1B C9B . 1.385(3) ?
N1B H1B . 0.84(3) ?
N3B C2B . 1.366(3) ?
N3B C4B . 1.392(3) ?
N3B C10B . 1.460(2) ?
C4B C5B . 1.391(3) ?
C4B C9B . 1.399(3) ?
C5B H5B . 0.9500 ?
C5B C6B . 1.388(3) ?
C6B H6B . 0.9500 ?
C6B C7B . 1.398(3) ?
C7B H7B . 0.9500 ?
C7B C8B . 1.388(3) ?
C8B H8B . 0.9500 ?
C8B C9B . 1.389(3) ?
C10B H10C . 0.9900 ?
C10B H10D . 0.9900 ?
C10B C11B . 1.516(3) ?
C11B H11D . 0.9800 ?
C11B H11E . 0.9800 ?
C11B H11F . 0.9800 ?

loop_
_geom_hbond_atom_site_label_D
_geom_hbond_atom_site_label_H
_geom_hbond_atom_site_label_A
_geom_hbond_site_symmetry_A
_geom_hbond_distance_DH
_geom_hbond_distance_HA
_geom_hbond_distance_DA
_geom_hbond_angle_DHA
_geom_hbond_publ_flag
N1B H1B S2A 1_655 0.84(3) 2.49(3) 3.3258(18) 171(3) yes
N1A H1A S2B 1_455 0.88(3) 2.41(3) 3.2654(18) 165(3) yes
C6B H6B Cg3 4_645 0.95 2.85 3.6470(17) 143 yes

loop_
_geom_torsion_atom_site_label_1
_geom_torsion_atom_site_label_2
_geom_torsion_atom_site_label_3
_geom_torsion_atom_site_label_4
_geom_torsion_site_symmetry_1
_geom_torsion_site_symmetry_2
_geom_torsion_site_symmetry_3
_geom_torsion_site_symmetry_4
_geom_torsion
_geom_torsion_publ_flag
N3A C4A C5A C6A . . . . -179.6(2) ?
N3A C4A C9A N1A . . . . -1.1(2) ?
N3A C4A C9A C8A . . . . 179.75(18) ?
C2A N1A C9A C4A . . . . 1.1(2) ?
C2A N1A C9A C8A . . . . -179.9(2) ?
C2A N3A C4A C5A . . . . -178.9(2) ?
C2A N3A C4A C9A . . . . 0.8(2) ?
C2A N3A C10A C11A . . . . 91.4(2) ?
C4A N3A C2A S2A . . . . 179.34(14) ?
C4A N3A C2A N1A . . . . -0.2(2) ?
C4A N3A C10A C11A . . . . -98.0(2) ?
C4A C5A C6A C7A . . . . -0.4(3) ?
C5A C4A C9A N1A . . . . 178.60(17) ?
C5A C4A C9A C8A . . . . -0.5(3) ?
C5A C6A C7A C8A . . . . -0.2(3) ?
C6A C7A C8A C9A . . . . 0.4(3) ?
C7A C8A C9A N1A . . . . -178.9(2) ?
C7A C8A C9A C4A . . . . -0.1(3) ?
C9A N1A C2A S2A . . . . 179.93(14) ?
C9A N1A C2A N3A . . . . -0.6(2) ?
C9A C4A C5A C6A . . . . 0.7(3) ?
C10A N3A C2A S2A . . . . -8.8(3) ?
C10A N3A C2A N1A . . . . 171.69(17) ?
C10A N3A C4A C5A . . . . 9.4(3) ?
C10A N3A C4A C9A . . . . -170.92(17) ?
N3B C4B C5B C6B . . . . 179.4(2) ?
N3B C4B C9B N1B . . . . -0.7(2) ?
N3B C4B C9B C8B . . . . 179.23(18) ?
C2B N1B C9B C4B . . . . -0.8(2) ?
C2B N1B C9B C8B . . . . 179.3(2) ?
C2B N3B C4B C5B . . . . -176.8(2) ?
C2B N3B C4B C9B . . . . 1.9(2) ?
C2B N3B C10B C11B . . . . 94.4(2) ?
C4B N3B C2B S2B . . . . 176.59(15) ?
C4B N3B C2B N1B . . . . -2.3(2) ?
C4B N3B C10B C11B . . . . -84.5(2) ?
C4B C5B C6B C7B . . . . 0.3(3) ?
C5B C4B C9B N1B . . . . 178.17(18) ?
C5B C4B C9B C8B . . . . -1.9(3) ?
C5B C6B C7B C8B . . . . -0.5(3) ?
C6B C7B C8B C9B . . . . -0.5(3) ?
C7B C8B C9B N1B . . . . -178.5(2) ?
C7B C8B C9B C4B . . . . 1.7(3) ?
C9B N1B C2B S2B . . . . -176.99(15) ?
C9B N1B C2B N3B . . . . 1.9(2) ?
C9B C4B C5B C6B . . . . 0.9(3) ?
C10B N3B C2B S2B . . . . -2.5(3) ?
C10B N3B C2B N1B . . . . 178.59(18) ?
C10B N3B C4B C5B . . . . 2.3(3) ?
C10B N3B C4B C9B . . . . -179.08(18) ?

loop_
_twin_individual_id
_twin_individual_mass_fraction_refined
1 0.546(16)
2 0.454(16)
